data_4110678
loop_
_publ_author_name
'Marco Ackermann'
'Aurelia Pascariu'
'Thomas H\"ocher'
'Hans-Ullrich Siehl'
'Stefan Berger'

_publ_section_title
;
 Electronic Properties of Furyl Substituents at Phosphorus and Their
 Influence on 31P NMR Chemical Shifts
;
_journal_name_full 'Journal of the American Chemical Society'
_journal_page_first 8434
_journal_page_last 8440
_journal_paper_doi 10.1021/ja057085u
_journal_volume 128
_journal_year 2006
_chemical_formula_sum 'C14 H14 I O3 P'
_chemical_formula_weight 388.12
_chemical_name_common 'ethyltris(2-furyl)phosphonium iodide'
_chemical_name_systematic
;
 ?
;
_space_group_IT_number 14
_symmetry_cell_setting monoclinic
_symmetry_space_group_name_Hall '-P 2ybc'
_symmetry_space_group_name_H-M 'P 1 21/c 1'
_atom_sites_solution_hydrogens geom
_atom_sites_solution_primary direct
_atom_sites_solution_secondary difmap
_audit_creation_method SHELXL-97
_cell_angle_alpha 90.00
_cell_angle_beta 112.290(2)
_cell_angle_gamma 90.00
_cell_formula_units_Z 4
_cell_length_a 10.3806(12)
_cell_length_b 14.7084(16)
_cell_length_c 11.1375(12)
_cell_measurement_reflns_used 112
_cell_measurement_temperature 298(2)
_cell_measurement_theta_max 29.31
_cell_measurement_theta_min 2.41
_cell_volume 1573.4(3)
_computing_cell_refinement 'Bruker SAINT'
_computing_data_collection 'Bruker SMART'
_computing_data_reduction 'Bruker SAINT'
_computing_molecular_graphics 'BRUKER SHELXTL Plus'
_computing_publication_material 'WINGX v1.64.05 (Farrugia, 1999)'
_computing_structure_refinement 'SHELXL-97 (Sheldrick, 1997)'
_computing_structure_solution 'SHELXS-97 (Sheldrick, 1997)'
_diffrn_ambient_temperature 298(2)
_diffrn_measured_fraction_theta_full 0.900
_diffrn_measured_fraction_theta_max 0.900
_diffrn_measurement_device_type 'Bruker CCD'
_diffrn_measurement_method 'omega scans'
_diffrn_radiation_monochromator graphite
_diffrn_radiation_source 'fine-focus sealed tube'
_diffrn_radiation_type MoK\a
_diffrn_radiation_wavelength 0.71073
_diffrn_reflns_av_R_equivalents 0.0162
_diffrn_reflns_av_sigmaI/netI 0.0160
_diffrn_reflns_limit_h_max 14
_diffrn_reflns_limit_h_min -13
_diffrn_reflns_limit_k_max 18
_diffrn_reflns_limit_k_min -19
_diffrn_reflns_limit_l_max 15
_diffrn_reflns_limit_l_min -14
_diffrn_reflns_number 9870
_diffrn_reflns_theta_full 29.31
_diffrn_reflns_theta_max 29.31
_diffrn_reflns_theta_min 2.41
_exptl_absorpt_coefficient_mu 2.137
_exptl_absorpt_correction_T_max 0.6745
_exptl_absorpt_correction_T_min 0.4819
_exptl_absorpt_correction_type SADABS
_exptl_crystal_colour colourless
_exptl_crystal_density_diffrn 1.638
_exptl_crystal_description prism
_exptl_crystal_F_000 760
_exptl_crystal_size_max 0.40
_exptl_crystal_size_mid 0.20
_exptl_crystal_size_min 0.20
_refine_diff_density_max 0.593
_refine_diff_density_min -0.682
_refine_diff_density_rms 0.088
_refine_ls_extinction_method none
_refine_ls_goodness_of_fit_ref 1.063
_refine_ls_hydrogen_treatment calc
_refine_ls_matrix_type full
_refine_ls_number_parameters 172
_refine_ls_number_reflns 3886
_refine_ls_number_restraints 0
_refine_ls_restrained_S_all 1.063
_refine_ls_R_factor_all 0.0297
_refine_ls_R_factor_gt 0.0235
_refine_ls_shift/su_max 0.001
_refine_ls_shift/su_mean 0.000
_refine_ls_structure_factor_coef Fsqd
_refine_ls_weighting_details 'calc w=1/[\s^2^(Fo^2^)+(0.0351P)^2^+0.3842P] where P=(Fo^2^+2Fc^2^)/3'
_refine_ls_weighting_scheme calc
_refine_ls_wR_factor_gt 0.0594
_refine_ls_wR_factor_ref 0.0618
_reflns_number_gt 3315
_reflns_number_total 3886
_reflns_threshold_expression >2sigma(I)
_cod_data_source_file ja057085usi20051026_025000.cif
_cod_data_source_block c1481
_cod_database_code 4110678

loop_
_symmetry_equiv_pos_as_xyz
'x, y, z'
'-x, y+1/2, -z+1/2'
'-x, -y, -z'
'x, -y-1/2, z-1/2'

loop_
_atom_site_label
_atom_site_type_symbol
_atom_site_fract_x
_atom_site_fract_y
_atom_site_fract_z
_atom_site_U_iso_or_equiv
_atom_site_adp_type
_atom_site_occupancy
_atom_site_symmetry_multiplicity
_atom_site_calc_flag
_atom_site_refinement_flags
I1 I 0.800852(14) 0.924289(10) 0.184407(12) 0.03987(6) Uani 1 1 d .
P1 P 1.24925(5) 0.87595(4) 0.45682(5) 0.03106(11) Uani 1 1 d .
O1 O 1.2075(2) 0.93318(14) 0.21640(19) 0.0631(5) Uani 1 1 d .
O2 O 1.06693(19) 0.77412(12) 0.51328(16) 0.0521(4) Uani 1 1 d .
O3 O 1.50109(16) 0.80115(10) 0.59043(15) 0.0416(3) Uani 1 1 d .
C1 C 1.2947(2) 0.88583(14) 0.32005(19) 0.0341(4) Uani 1 1 d .
C2 C 1.4099(3) 0.86077(18) 0.3020(3) 0.0517(6) Uani 1 1 d .
H2A H 1.4863 0.8301 0.3604 0.062 Uiso 1 1 calc R
C3 C 1.3919(4) 0.89042(19) 0.1760(3) 0.0612(7) Uani 1 1 d .
H3A H 1.4543 0.8819 0.1352 0.073 Uiso 1 1 calc R
C4 C 1.2724(3) 0.9317(2) 0.1273(3) 0.0590(7) Uani 1 1 d .
H4A H 1.2354 0.9568 0.0445 0.071 Uiso 1 1 calc R
C5 C 1.1356(2) 0.78205(14) 0.43043(19) 0.0362(4) Uani 1 1 d .
C6 C 1.0986(3) 0.71424(16) 0.3423(2) 0.0456(5) Uani 1 1 d .
H6A H 1.1308 0.7048 0.2759 0.055 Uiso 1 1 calc R
C7 C 1.0009(3) 0.66032(18) 0.3709(3) 0.0555(6) Uani 1 1 d .
H7A H 0.9569 0.6081 0.3274 0.067 Uiso 1 1 calc R
C8 C 0.9842(3) 0.69868(19) 0.4721(3) 0.0599(7) Uani 1 1 d .
H8A H 0.9243 0.6772 0.5100 0.072 Uiso 1 1 calc R
C9 C 1.4024(2) 0.86112(14) 0.59694(19) 0.0352(4) Uani 1 1 d .
C10 C 1.4410(3) 0.89563(16) 0.7176(2) 0.0444(5) Uani 1 1 d .
H10A H 1.3918 0.9372 0.7467 0.053 Uiso 1 1 calc R
C11 C 1.5729(3) 0.85541(17) 0.7918(2) 0.0495(6) Uani 1 1 d .
H11A H 1.6266 0.8659 0.8788 0.059 Uiso 1 1 calc R
C12 C 1.6037(2) 0.80003(16) 0.7118(2) 0.0468(5) Uani 1 1 d .
H12A H 1.6843 0.7652 0.7355 0.056 Uiso 1 1 calc R
C13 C 1.1633(2) 0.97650(15) 0.4778(2) 0.0390(4) Uani 1 1 d .
H13A H 1.0723 0.9799 0.4081 0.047 Uiso 1 1 calc R
H13B H 1.1491 0.9717 0.5588 0.047 Uiso 1 1 calc R
C14 C 1.2415(3) 1.06393(16) 0.4795(3) 0.0512(6) Uani 1 1 d .
H14A H 1.1892 1.1147 0.4912 0.077 Uiso 1 1 calc R
H14B H 1.2538 1.0704 0.3987 0.077 Uiso 1 1 calc R
H14C H 1.3309 1.0621 0.5496 0.077 Uiso 1 1 calc R

loop_
_atom_site_aniso_label
_atom_site_aniso_U_11
_atom_site_aniso_U_22
_atom_site_aniso_U_33
_atom_site_aniso_U_23
_atom_site_aniso_U_13
_atom_site_aniso_U_12
I1 0.03997(9) 0.04869(9) 0.03211(8) -0.00105(5) 0.01500(6) 0.00072(6)
P1 0.0289(2) 0.0382(3) 0.0264(2) -0.00132(19) 0.01071(19) -0.0014(2)
O1 0.0505(11) 0.0973(16) 0.0439(10) 0.0213(9) 0.0206(8) 0.0062(10)
O2 0.0585(10) 0.0600(10) 0.0507(10) -0.0071(8) 0.0352(8) -0.0180(9)
O3 0.0370(8) 0.0441(8) 0.0402(8) -0.0014(6) 0.0108(6) 0.0054(6)
C1 0.0339(10) 0.0388(10) 0.0310(9) -0.0006(8) 0.0142(8) -0.0022(8)
C2 0.0440(13) 0.0633(15) 0.0590(15) 0.0182(12) 0.0321(12) 0.0136(11)
C3 0.081(2) 0.0549(15) 0.0749(19) -0.0052(14) 0.0602(17) -0.0041(14)
C4 0.0711(19) 0.0770(19) 0.0320(12) 0.0000(11) 0.0230(12) -0.0252(15)
C5 0.0357(10) 0.0439(11) 0.0304(9) 0.0010(8) 0.0144(8) -0.0049(8)
C6 0.0485(13) 0.0504(13) 0.0352(11) -0.0031(9) 0.0127(10) -0.0071(10)
C7 0.0536(15) 0.0505(14) 0.0542(15) -0.0013(11) 0.0112(12) -0.0173(11)
C8 0.0543(15) 0.0616(16) 0.0685(17) 0.0066(13) 0.0285(14) -0.0203(12)
C9 0.0316(10) 0.0380(10) 0.0334(10) 0.0004(8) 0.0092(8) 0.0011(8)
C10 0.0479(13) 0.0434(11) 0.0348(11) -0.0038(9) 0.0077(9) 0.0056(10)
C11 0.0484(13) 0.0488(13) 0.0372(12) 0.0013(10) 0.0002(10) -0.0007(10)
C12 0.0389(12) 0.0442(12) 0.0462(13) 0.0064(10) 0.0034(10) 0.0030(9)
C13 0.0350(10) 0.0463(12) 0.0363(10) -0.0031(9) 0.0141(8) 0.0056(9)
C14 0.0611(16) 0.0424(13) 0.0490(14) 0.0000(10) 0.0196(12) 0.0016(11)

loop_
_atom_type_symbol
_atom_type_description
_atom_type_scat_dispersion_real
_atom_type_scat_dispersion_imag
_atom_type_scat_source
C C 0.0033 0.0016 'International Tables Vol C Tables 4.2.6.8 and 6.1.1.4'
H H 0.0000 0.0000 'International Tables Vol C Tables 4.2.6.8 and 6.1.1.4'
O O 0.0106 0.0060 'International Tables Vol C Tables 4.2.6.8 and 6.1.1.4'
P P 0.1023 0.0942 'International Tables Vol C Tables 4.2.6.8 and 6.1.1.4'
I I -0.4742 1.8119 'International Tables Vol C Tables 4.2.6.8 and 6.1.1.4'

loop_
_geom_angle_atom_site_label_1
_geom_angle_atom_site_label_2
_geom_angle_atom_site_label_3
_geom_angle
C1 P1 C5 107.54(10)
C1 P1 C9 109.06(10)
C5 P1 C9 111.74(10)
C1 P1 C13 110.81(10)
C5 P1 C13 109.48(10)
C9 P1 C13 108.23(10)
C1 O1 C4 104.5(2)
C5 O2 C8 105.28(19)
C12 O3 C9 105.79(17)
C2 C1 O1 111.07(19)
C2 C1 P1 130.92(18)
O1 C1 P1 117.74(16)
C1 C2 C3 106.0(2)
C1 C2 H2A 127.0
C3 C2 H2A 127.0
C4 C3 C2 107.7(2)
C4 C3 H3A 126.1
C2 C3 H3A 126.1
C3 C4 O1 110.6(2)
C3 C4 H4A 124.7
O1 C4 H4A 124.7
C6 C5 O2 110.49(19)
C6 C5 P1 133.38(17)
O2 C5 P1 116.12(15)
C5 C6 C7 106.3(2)
C5 C6 H6A 126.8
C7 C6 H6A 126.8
C8 C7 C6 106.7(2)
C8 C7 H7A 126.6
C6 C7 H7A 126.6
C7 C8 O2 111.2(2)
C7 C8 H8A 124.4
O2 C8 H8A 124.4
C10 C9 O3 110.43(18)
C10 C9 P1 131.37(17)
O3 C9 P1 118.11(15)
C9 C10 C11 106.1(2)
C9 C10 H10A 127.0
C11 C10 H10A 127.0
C12 C11 C10 106.7(2)
C12 C11 H11A 126.7
C10 C11 H11A 126.7
C11 C12 O3 111.0(2)
C11 C12 H12A 124.5
O3 C12 H12A 124.5
C14 C13 P1 114.29(16)
C14 C13 H13A 108.7
P1 C13 H13A 108.7
C14 C13 H13B 108.7
P1 C13 H13B 108.7
H13A C13 H13B 107.6
C13 C14 H14A 109.5
C13 C14 H14B 109.5
H14A C14 H14B 109.5
C13 C14 H14C 109.5
H14A C14 H14C 109.5
H14B C14 H14C 109.5

loop_
_geom_bond_atom_site_label_1
_geom_bond_atom_site_label_2
_geom_bond_distance
P1 C1 1.764(2)
P1 C5 1.767(2)
P1 C9 1.769(2)
P1 C13 1.788(2)
O1 C1 1.358(3)
O1 C4 1.396(3)
O2 C5 1.368(2)
O2 C8 1.371(3)
O3 C12 1.368(3)
O3 C9 1.374(2)
C1 C2 1.337(3)
C2 C3 1.412(4)
C2 H2A 0.9300
C3 C4 1.300(5)
C3 H3A 0.9300
C4 H4A 0.9300
C5 C6 1.349(3)
C6 C7 1.416(3)
C6 H6A 0.9300
C7 C8 1.328(4)
C7 H7A 0.9300
C8 H8A 0.9300
C9 C10 1.347(3)
C10 C11 1.432(3)
C10 H10A 0.9300
C11 C12 1.332(4)
C11 H11A 0.9300
C12 H12A 0.9300
C13 C14 1.517(3)
C13 H13A 0.9700
C13 H13B 0.9700
C14 H14A 0.9600
C14 H14B 0.9600
C14 H14C 0.9600
